data_7218749
loop_
_publ_author_name
'Ravat, Prince'
'Baumgarten, Martin'

_publ_section_title
;
 &quot;Tschitschibabin type biradicals&quot;: benzenoid or quinoid?
;
_journal_issue 2
_journal_name_full 'Physical chemistry chemical physics : PCCP'
_journal_page_first 983
_journal_page_last 991
_journal_paper_doi 10.1039/c4cp03522d
_journal_volume 17
_journal_year 2015
_chemical_formula_moiety 'C40 H42 N2 O6'
_chemical_formula_sum 'C40 H42 N2 O6'
_chemical_formula_weight 646.78
_space_group_IT_number 15
_symmetry_cell_setting monoclinic
_symmetry_space_group_name_Hall '-C 2yc'
_symmetry_space_group_name_H-M 'C 1 2/c 1'
_atom_sites_solution_hydrogens difmap
_atom_sites_solution_primary direct
_audit_creation_date 14-03-21
_audit_creation_method CRYSTALS_ver_14.40
_cell_angle_alpha 90
_cell_angle_beta 113.4267(18)
_cell_angle_gamma 90
_cell_formula_units_Z 4
_cell_length_a 18.1306(8)
_cell_length_b 11.2298(3)
_cell_length_c 17.6135(8)
_cell_measurement_reflns_used 0
_cell_measurement_temperature 120
_cell_measurement_theta_max 0
_cell_measurement_theta_min 0
_cell_volume 3290.6(2)
_computing_cell_refinement 'DENZO/SCALEPACK (Otwinowski & Minor, 1997)'
_computing_data_collection 'COLLECT (Nonius, 2001).'
_computing_data_reduction 'DENZO/SCALEPACK (Otwinowski & Minor, 1997)'
_computing_molecular_graphics 'CAMERON (Watkin et al., 1996)'
_computing_publication_material 'CRYSTALS (Betteridge et al., 2003)'
_computing_structure_refinement 'CRYSTALS (Betteridge et al., 2003)'
_computing_structure_solution 'SHELXS 86 (Sheldrick, 1986)'
_diffrn_ambient_temperature 120
_diffrn_measured_fraction_theta_full 0.996
_diffrn_measured_fraction_theta_max 0.996
_diffrn_measurement_device Area
_diffrn_measurement_device_type 'Nonius KappaCCD'
_diffrn_measurement_method '\f & \w scans'
_diffrn_radiation_monochromator graphite
_diffrn_radiation_type 'Mo K\a'
_diffrn_radiation_wavelength 0.71073
_diffrn_reflns_av_R_equivalents 0.088
_diffrn_reflns_limit_h_max 24
_diffrn_reflns_limit_h_min -24
_diffrn_reflns_limit_k_max 14
_diffrn_reflns_limit_k_min -15
_diffrn_reflns_limit_l_max 23
_diffrn_reflns_limit_l_min -19
_diffrn_reflns_number 13979
_diffrn_reflns_theta_full 28.653
_diffrn_reflns_theta_max 28.653
_diffrn_reflns_theta_min 2.728
_diffrn_standards_number 0
_exptl_absorpt_coefficient_mu 0.088
_exptl_absorpt_correction_T_max 0.99
_exptl_absorpt_correction_T_min 0.95
_exptl_absorpt_correction_type multi-scan
_exptl_absorpt_process_details 'DENZO/SCALEPACK (Otwinowski & Minor, 1997)'
_exptl_crystal_colour red
_exptl_crystal_density_diffrn 1.305
_exptl_crystal_density_method 'not measured'
_exptl_crystal_description prism
_exptl_crystal_F_000 1376
_exptl_crystal_size_max 0.390
_exptl_crystal_size_mid 0.200
_exptl_crystal_size_min 0.130
_refine_diff_density_max 0.54
_refine_diff_density_min -0.50
_refine_ls_extinction_method None
_refine_ls_goodness_of_fit_ref 0.9132
_refine_ls_hydrogen_treatment constr
_refine_ls_matrix_type full
_refine_ls_number_parameters 218
_refine_ls_number_reflns 3137
_refine_ls_number_restraints 0
_refine_ls_R_factor_all 0.1027
_refine_ls_R_factor_gt 0.0664
_refine_ls_shift/su_max 0.0003641
_refine_ls_shift/su_mean 0.0000642
_refine_ls_structure_factor_coef F
_refine_ls_weighting_details
;
 Method, part 1, Chebychev polynomial, (Watkin, 1994, Prince, 1982) 
 [weight] = 1.0/[A~0~*T~0~(x)+A~1~*T~1~(x) ... +A~n-1~]*T~n-1~(x)] 
 where A~i~ are the Chebychev coefficients listed below and x= Fcalc/Fmax 
 Method = Robust Weighting (Prince, 1982) 
 W = [weight] * [1-(deltaF/6*sigmaF)^2^]^2^ 
 A~i~ are: 
 5.75 4.55 4.88 1.62 
;
_refine_ls_weighting_scheme calc
_refine_ls_wR_factor_all 0.1024
_refine_ls_wR_factor_gt 0.0947
_refine_ls_wR_factor_ref 0.0934
_reflns_limit_h_max 22
_reflns_limit_h_min -24
_reflns_limit_k_max 15
_reflns_limit_k_min 0
_reflns_limit_l_max 23
_reflns_limit_l_min 0
_reflns_number_gt 3411
_reflns_number_total 4234
_reflns_threshold_expression I>2.0\s(I)
_cod_data_source_file c4cp03522d2.cif
_cod_data_source_block ravdipyrad
_cod_depositor_comments 'Adding full bibliography for 7218748--7218750.cif.'
_cod_original_sg_symbol_H-M 'C 1 2/c 1 '
_cod_database_code 7218749

loop_
_symmetry_equiv_pos_as_xyz
x,y,z
-x,-y,-z
x+1/2,y+1/2,z
-x+1/2,-y+1/2,-z
-x,y,-z+1/2
x,-y,z+1/2
-x+1/2,y+1/2,-z+1/2
x+1/2,-y+1/2,z+1/2

loop_
_atom_site_label
_atom_site_type_symbol
_atom_site_fract_x
_atom_site_fract_y
_atom_site_fract_z
_atom_site_U_iso_or_equiv
_atom_site_occupancy
_atom_site_adp_type
_atom_site_refinement_flags_posn
N1 N 0.24533(16) 0.9536(2) 0.18086(14) 0.0357 1.0000 Uani .
O1 O 0.45989(11) 1.23163(15) 0.66464(12) 0.0278 1.0000 Uani .
O2 O 0.45899(12) 0.58238(16) 0.66448(11) 0.0300 1.0000 Uani .
O3 O 0.2472(2) 1.0601(2) 0.15709(16) 0.0775 1.0000 Uani .
C1 C 0.47893(15) 0.9064(2) 0.70588(15) 0.0237 1.0000 Uani .
C2 C 0.45867(16) 1.0162(2) 0.66229(16) 0.0254 1.0000 Uani .
C3 C 0.41811(16) 1.0145(2) 0.57631(16) 0.0272 1.0000 Uani .
C4 C 0.39920(16) 0.9076(2) 0.53203(15) 0.0268 1.0000 Uani .
C5 C 0.41786(16) 0.7993(2) 0.57541(15) 0.0259 1.0000 Uani .
C6 C 0.45704(15) 0.7981(2) 0.66196(15) 0.0243 1.0000 Uani .
C7 C 0.47871(16) 0.6881(2) 0.70810(16) 0.0256 1.0000 Uani .
C8 C 0.48109(16) 1.1261(2) 0.70833(17) 0.0266 1.0000 Uani .
C9 C 0.36103(16) 0.9124(2) 0.44060(15) 0.0273 1.0000 Uani .
C10 C 0.37977(17) 1.0041(2) 0.39765(17) 0.0293 1.0000 Uani .
C11 C 0.34301(17) 1.0134(2) 0.31292(17) 0.0310 1.0000 Uani .
C12 C 0.28529(17) 0.9312(2) 0.26713(16) 0.0289 1.0000 Uani .
C13 C 0.26849(17) 0.8341(2) 0.30746(17) 0.0297 1.0000 Uani .
C14 C 0.30576(16) 0.8267(2) 0.39373(16) 0.0291 1.0000 Uani .
C15 C 0.20145(18) 0.8625(3) 0.11527(17) 0.0322 1.0000 Uani .
C16 C 0.1894(2) 0.9180(3) 0.03195(19) 0.0411 1.0000 Uani .
C17 C 0.11995(18) 0.8364(3) 0.11672(19) 0.0387 1.0000 Uani .
C18 C 0.25463(19) 0.7523(3) 0.12860(19) 0.0349 1.0000 Uani .
C19 C 0.52474(19) 1.2827(3) 0.6483(2) 0.0351 1.0000 Uani .
C20 C 0.39577(18) 0.5181(3) 0.6751(2) 0.0361 1.0000 Uani .
H31 H 0.4042 1.0878 0.5468 0.0317 1.0000 Uiso R
H51 H 0.4038 0.7267 0.5453 0.0329 1.0000 Uiso R
H101 H 0.4199 1.0616 0.4282 0.0302 1.0000 Uiso R
H111 H 0.3584 1.0754 0.2847 0.0337 1.0000 Uiso R
H131 H 0.2332 0.7727 0.2766 0.0319 1.0000 Uiso R
H141 H 0.2932 0.7619 0.4217 0.0358 1.0000 Uiso R
H161 H 0.1633 0.8652 -0.0111 0.0684 1.0000 Uiso R
H162 H 0.1577 0.9900 0.0240 0.0684 1.0000 Uiso R
H163 H 0.2403 0.9411 0.0315 0.0684 1.0000 Uiso R
H171 H 0.0920 0.7780 0.0763 0.0585 1.0000 Uiso R
H172 H 0.0895 0.9074 0.1061 0.0585 1.0000 Uiso R
H173 H 0.1272 0.8067 0.1702 0.0585 1.0000 Uiso R
H181 H 0.2285 0.6934 0.0872 0.0567 1.0000 Uiso R
H182 H 0.3046 0.7724 0.1253 0.0567 1.0000 Uiso R
H183 H 0.2658 0.7181 0.1816 0.0567 1.0000 Uiso R
H191 H 0.5065 1.3544 0.6174 0.0604 1.0000 Uiso R
H192 H 0.5688 1.2996 0.6983 0.0604 1.0000 Uiso R
H193 H 0.5407 1.2281 0.6163 0.0604 1.0000 Uiso R
H201 H 0.3861 0.4460 0.6449 0.0585 1.0000 Uiso R
H202 H 0.4105 0.5014 0.7322 0.0585 1.0000 Uiso R
H203 H 0.3484 0.5656 0.6554 0.0585 1.0000 Uiso R

loop_
_atom_site_aniso_label
_atom_site_aniso_U_11
_atom_site_aniso_U_22
_atom_site_aniso_U_33
_atom_site_aniso_U_23
_atom_site_aniso_U_13
_atom_site_aniso_U_12
N1 0.0531(16) 0.0273(11) 0.0225(11) 0.0008(9) 0.0106(10) 0.0027(11)
O1 0.0313(10) 0.0198(8) 0.0320(10) 0.0047(7) 0.0122(8) 0.0042(7)
O2 0.0433(11) 0.0243(9) 0.0254(9) -0.0022(7) 0.0169(8) -0.0036(8)
O3 0.136(3) 0.0318(12) 0.0341(13) 0.0066(10) 0.0011(16) -0.0056(15)
C1 0.0306(12) 0.0198(10) 0.0212(12) 0.0011(9) 0.0107(10) 0.0004(10)
C2 0.0283(13) 0.0217(11) 0.0274(13) 0.0026(9) 0.0121(10) 0.0043(9)
C3 0.0294(13) 0.0217(11) 0.0270(13) 0.0024(9) 0.0075(11) 0.0035(9)
C4 0.0287(13) 0.0272(11) 0.0227(11) -0.0024(10) 0.0082(10) 0.0027(11)
C5 0.0302(13) 0.0240(11) 0.0231(12) -0.0019(9) 0.0101(10) 0.002(1)
C6 0.0254(12) 0.0224(11) 0.0235(12) -0.0016(9) 0.0081(10) 0.0011(9)
C7 0.0355(13) 0.0193(11) 0.0236(12) -0.0009(9) 0.0135(10) 0.0008(10)
C8 0.0282(12) 0.0225(11) 0.0295(13) 0.0018(10) 0.0118(10) 0.0039(9)
C9 0.0313(13) 0.0264(12) 0.0227(12) 0.0000(9) 0.0090(10) 0.0052(10)
C10 0.0289(13) 0.0296(12) 0.0290(13) -0.0019(10) 0.0110(10) -0.0021(10)
C11 0.0357(14) 0.0280(12) 0.0297(13) -0.0002(10) 0.0135(11) 0.0010(11)
C12 0.0341(14) 0.0271(12) 0.0217(12) -0.0016(9) 0.0071(10) 0.0064(10)
C13 0.0345(14) 0.0258(12) 0.0260(12) -0.0018(10) 0.0090(11) 0.0031(11)
C14 0.0310(13) 0.0295(12) 0.0275(13) 0.0026(10) 0.0122(11) 0.0028(11)
C15 0.0344(14) 0.0358(14) 0.0237(13) -0.0045(10) 0.0088(11) 0.0017(11)
C16 0.0460(17) 0.0514(18) 0.0260(13) -0.0003(13) 0.0146(12) 0.0012(15)
C17 0.0357(15) 0.0429(16) 0.0397(16) 0.0038(13) 0.0172(13) 0.0078(13)
C18 0.0337(14) 0.0375(14) 0.0348(15) -0.0080(12) 0.0149(12) -0.0012(12)
C19 0.0384(15) 0.0297(13) 0.0430(16) 0.0105(11) 0.0223(13) 0.0037(11)
C20 0.0356(15) 0.0352(14) 0.0393(16) -0.0122(12) 0.0168(12) -0.0059(12)

loop_
_atom_type_symbol
_atom_type_scat_dispersion_real
_atom_type_scat_dispersion_imag
_atom_type_scat_Cromer_Mann_a1
_atom_type_scat_Cromer_Mann_b1
_atom_type_scat_Cromer_Mann_a2
_atom_type_scat_Cromer_Mann_b2
_atom_type_scat_Cromer_Mann_a3
_atom_type_scat_Cromer_Mann_b3
_atom_type_scat_Cromer_Mann_a4
_atom_type_scat_Cromer_Mann_b4
_atom_type_scat_Cromer_Mann_c
_atom_type_scat_source
C 0.0033 0.0016 2.3100 20.8439 1.0200 10.2075 1.5886 0.5687 0.8650 51.6512 0.2156 'International Tables Vol C 4.2.6.8 and 6.1.1.4'
H 0.0000 0.0000 0.4930 10.5109 0.3229 26.1257 0.1402 3.1424 0.0408 57.7998 0.0030 'International Tables Vol C 4.2.6.8 and 6.1.1.4'
O 0.0106 0.0060 3.0485 13.2771 2.2868 5.7011 1.5463 0.3239 0.8670 32.9089 0.2508 'International Tables Vol C 4.2.6.8 and 6.1.1.4'
N 0.0061 0.0033 12.2126 0.0057 3.1322 9.8933 2.0125 28.9975 1.1663 0.5826 -11.5290 'International Tables Vol C 4.2.6.8 and 6.1.1.4'

loop_
_geom_angle_atom_site_label_1
_geom_angle_site_symmetry_1
_geom_angle_atom_site_label_2
_geom_angle_atom_site_label_3
_geom_angle_site_symmetry_3
_geom_angle
_geom_angle_publ_flag
O3 . N1 C12 . 116.7(2) yes
O3 . N1 C15 . 117.4(2) yes
C12 . N1 C15 . 125.9(2) yes
C8 . O1 C19 . 112.7(2) yes
C7 . O2 C20 . 113.9(2) yes
C1 5_656 C1 C2 . 119.84(14) yes
C1 5_656 C1 C6 . 120.46(13) yes
C2 . C1 C6 . 119.7(2) yes
C1 . C2 C3 . 119.1(2) yes
C1 . C2 C8 . 118.9(2) yes
C3 . C2 C8 . 122.0(2) yes
C2 . C3 C4 . 121.6(2) yes
C2 . C3 H31 . 119.4 no
C4 . C3 H31 . 119.0 no
C3 . C4 C5 . 119.2(2) yes
C3 . C4 C9 . 118.7(2) yes
C5 . C4 C9 . 122.1(2) yes
C4 . C5 C6 . 120.5(2) yes
C4 . C5 H51 . 119.1 no
C6 . C5 H51 . 120.4 no
C1 . C6 C5 . 119.9(2) yes
C1 . C6 C7 . 118.3(2) yes
C5 . C6 C7 . 121.8(2) yes
C6 . C7 O2 . 118.0(2) yes
C6 . C7 C7 5_656 121.20(13) yes
O2 . C7 C7 5_656 120.70(13) yes
C2 . C8 O1 . 117.8(2) yes
C2 . C8 C8 5_656 121.21(14) yes
O1 . C8 C8 5_656 120.94(13) yes
C4 . C9 C10 . 120.5(2) yes
C4 . C9 C14 . 122.2(2) yes
C10 . C9 C14 . 117.3(2) yes
C9 . C10 C11 . 121.8(3) yes
C9 . C10 H101 . 119.0 no
C11 . C10 H101 . 119.2 no
C10 . C11 C12 . 120.5(3) yes
C10 . C11 H111 . 120.2 no
C12 . C11 H111 . 119.3 no
N1 . C12 C11 . 116.7(2) yes
N1 . C12 C13 . 124.0(2) yes
C11 . C12 C13 . 119.3(2) yes
C12 . C13 C14 . 119.3(2) yes
C12 . C13 H131 . 120.5 no
C14 . C13 H131 . 120.2 no
C13 . C14 C9 . 121.6(2) yes
C13 . C14 H141 . 119.6 no
C9 . C14 H141 . 118.8 no
N1 . C15 C16 . 106.8(2) yes
N1 . C15 C17 . 109.8(2) yes
C16 . C15 C17 . 109.1(2) yes
N1 . C15 C18 . 108.8(2) yes
C16 . C15 C18 . 108.6(2) yes
C17 . C15 C18 . 113.6(3) yes
C15 . C16 H161 . 110.8 no
C15 . C16 H162 . 109.2 no
H161 . C16 H162 . 109.5 no
C15 . C16 H163 . 110.2 no
H161 . C16 H163 . 110.1 no
H162 . C16 H163 . 106.9 no
C15 . C17 H171 . 110.7 no
C15 . C17 H172 . 109.2 no
H171 . C17 H172 . 109.7 no
C15 . C17 H173 . 109.3 no
H171 . C17 H173 . 108.7 no
H172 . C17 H173 . 109.2 no
C15 . C18 H181 . 110.5 no
C15 . C18 H182 . 110.7 no
H181 . C18 H182 . 108.1 no
C15 . C18 H183 . 110.6 no
H181 . C18 H183 . 108.4 no
H182 . C18 H183 . 108.5 no
O1 . C19 H191 . 109.0 no
O1 . C19 H192 . 110.4 no
H191 . C19 H192 . 109.6 no
O1 . C19 H193 . 109.1 no
H191 . C19 H193 . 108.9 no
H192 . C19 H193 . 109.8 no
O2 . C20 H201 . 109.8 no
O2 . C20 H202 . 109.6 no
H201 . C20 H202 . 109.7 no
O2 . C20 H203 . 108.9 no
H201 . C20 H203 . 109.7 no
H202 . C20 H203 . 109.1 no

loop_
_geom_bond_atom_site_label_1
_geom_bond_atom_site_label_2
_geom_bond_site_symmetry_2
_geom_bond_distance
_geom_bond_publ_flag
N1 O3 . 1.273(3) yes
N1 C12 . 1.422(3) yes
N1 C15 . 1.511(4) yes
O1 C8 . 1.381(3) yes
O1 C19 . 1.436(3) yes
O2 C7 . 1.382(3) yes
O2 C20 . 1.428(3) yes
C1 C1 5_656 1.433(5) yes
C1 C2 . 1.421(3) yes
C1 C6 . 1.411(3) yes
C2 C3 . 1.396(4) yes
C2 C8 . 1.444(3) yes
C3 C4 . 1.398(3) yes
C3 H31 . 0.953 no
C4 C5 . 1.404(3) yes
C4 C9 . 1.480(3) yes
C5 C6 . 1.403(4) yes
C5 H51 . 0.950 no
C6 C7 . 1.444(3) yes
C7 C7 5_656 1.367(5) yes
C8 C8 5_656 1.351(5) yes
C9 C10 . 1.397(4) yes
C9 C14 . 1.398(4) yes
C10 C11 . 1.375(4) yes
C10 H101 . 0.961 no
C11 C12 . 1.388(4) yes
C11 H111 . 0.959 no
C12 C13 . 1.399(4) yes
C13 C14 . 1.399(4) yes
C13 H131 . 0.951 no
C14 H141 . 0.955 no
C15 C16 . 1.528(4) yes
C15 C17 . 1.517(4) yes
C15 C18 . 1.529(4) yes
C16 H161 . 0.930 no
C16 H162 . 0.969 no
C16 H163 . 0.962 no
C17 H171 . 0.952 no
C17 H172 . 0.946 no
C17 H173 . 0.958 no
C18 H181 . 0.959 no
C18 H182 . 0.958 no
C18 H183 . 0.954 no
C19 H191 . 0.955 no
C19 H192 . 0.944 no
C19 H193 . 0.952 no
C20 H201 . 0.945 no
C20 H202 . 0.952 no
C20 H203 . 0.952 no

loop_
_geom_hbond_atom_site_label_D
_geom_hbond_atom_site_label_H
_geom_hbond_atom_site_label_A
_geom_hbond_angle_DHA
_geom_hbond_distance_DH
_geom_hbond_distance_HA
_geom_hbond_distance_DA
_geom_hbond_publ_flag
C18 H183 C13 124.60(9) 0.954 2.554 3.194(4) yes

loop_
_oxford_twin_element_scale_factors
0.708(4)
0.292(4)
